data_4305495
loop_
_publ_author_name
'Jie-Sheng Huang'
'Guang-Ao Yu'
'Jin Xie'
'Kwok-Ming Wong'
'Nianyong Zhu'
'Chi-Ming Che'

_publ_section_title
;
Primary and Secondary Phosphine Complexes of Iron Porphyrins and Ruthenium
Phthalocyanine: Synthesis, Structure, and P-H Bond Functionalization
;
_journal_name_full 'Inorganic Chemistry'
_journal_page_first 9166
_journal_page_last 9181
_journal_paper_doi 10.1021/ic800484k
_journal_volume 47
_journal_year 2008
_chemical_formula_moiety 'C72 H42 Cl8 F20 N8 P2 Ru'
_chemical_formula_sum 'C72 H42 Cl8 F20 N8 P2 Ru'
_chemical_formula_weight 1845.75
_chemical_name_systematic
;
 ?
;
_space_group_IT_number 14
_symmetry_cell_setting monoclinic
_symmetry_space_group_name_Hall '-P 2ybc'
_symmetry_space_group_name_H-M 'P 1 21/c 1'
_atom_sites_solution_hydrogens geom
_atom_sites_solution_primary direct
_atom_sites_solution_secondary difmap
_audit_creation_method SHELXL-97
_cell_angle_alpha 90.00
_cell_angle_beta 111.03(3)
_cell_angle_gamma 90.00
_cell_formula_units_Z 2
_cell_length_a 13.205(3)
_cell_length_b 19.241(4)
_cell_length_c 15.281(3)
_cell_measurement_reflns_used 0
_cell_measurement_temperature 301(2)
_cell_measurement_theta_max 0
_cell_measurement_theta_min 0
_cell_volume 3624.0(15)
_computing_molecular_graphics 'Ortep-3 for Windows (Farrugia, 1997)'
_computing_publication_material 'WinGX publication routines (Farrugia, 1999)'
_computing_structure_refinement 'SHELXL-97 (Sheldrick, 1997)'
_computing_structure_solution SIR-97
_diffrn_ambient_temperature 301(2)
_diffrn_measured_fraction_theta_full 0.997
_diffrn_measured_fraction_theta_max 0.997
_diffrn_radiation_monochromator graphite
_diffrn_radiation_source 'fine-focus sealed tube'
_diffrn_radiation_type MoK\a
_diffrn_radiation_wavelength 0.71073
_diffrn_reflns_av_R_equivalents 0.0429
_diffrn_reflns_av_sigmaI/netI 0.0634
_diffrn_reflns_limit_h_max 16
_diffrn_reflns_limit_h_min -16
_diffrn_reflns_limit_k_max 23
_diffrn_reflns_limit_k_min -22
_diffrn_reflns_limit_l_max 18
_diffrn_reflns_limit_l_min -18
_diffrn_reflns_number 23626
_diffrn_reflns_theta_full 25.64
_diffrn_reflns_theta_max 25.64
_diffrn_reflns_theta_min 1.65
_exptl_absorpt_coefficient_mu 0.658
_exptl_absorpt_correction_type none
_exptl_crystal_colour black
_exptl_crystal_density_diffrn 1.691
_exptl_crystal_density_method 'not measured'
_exptl_crystal_description prism
_exptl_crystal_F_000 1840
_exptl_crystal_size_max 0.3
_exptl_crystal_size_mid 0.3
_exptl_crystal_size_min 0.25
_refine_diff_density_max 1.084
_refine_diff_density_min -1.359
_refine_diff_density_rms 0.102
_refine_ls_extinction_method none
_refine_ls_goodness_of_fit_ref 1.133
_refine_ls_hydrogen_treatment ride-on
_refine_ls_matrix_type full
_refine_ls_number_parameters 492
_refine_ls_number_reflns 6836
_refine_ls_number_restraints 0
_refine_ls_restrained_S_all 1.133
_refine_ls_R_factor_all 0.0724
_refine_ls_R_factor_gt 0.0567
_refine_ls_shift/su_max 0.001
_refine_ls_shift/su_mean 0.000
_refine_ls_structure_factor_coef Fsqd
_refine_ls_weighting_details 'calc w=1/[\s^2^(Fo^2^)+(0.1103P)^2^+1.0020P] where P=(Fo^2^+2Fc^2^)/3'
_refine_ls_weighting_scheme calc
_refine_ls_wR_factor_gt 0.1710
_refine_ls_wR_factor_ref 0.1816
_reflns_number_gt 5273
_reflns_number_total 6836
_reflns_threshold_expression >2sigma(I)
_cod_data_source_file ic800484k_si_001_6.cif
_cod_data_source_block complex_5b
_cod_original_cell_volume 3623.9(13)
_cod_original_sg_symbol_H-M 'P 21/c'
_cod_database_code 4305495

loop_
_symmetry_equiv_pos_as_xyz
'x, y, z'
'-x, y+1/2, -z+1/2'
'-x, -y, -z'
'x, -y-1/2, z-1/2'

loop_
_atom_site_label
_atom_site_type_symbol
_atom_site_fract_x
_atom_site_fract_y
_atom_site_fract_z
_atom_site_U_iso_or_equiv
_atom_site_adp_type
_atom_site_occupancy
_atom_site_symmetry_multiplicity
_atom_site_calc_flag
_atom_site_refinement_flags
_atom_site_disorder_assembly
_atom_site_disorder_group
Ru1 Ru 0.0000 0.0000 0.0000 0.02320(16) Uani 1 2 d S . .
P1 P 0.09218(8) 0.10775(5) 0.04368(7) 0.0290(2) Uani 1 1 d . . .
F1 F 0.3784(2) -0.04151(18) 0.3222(2) 0.0683(9) Uani 1 1 d . . .
F2 F 0.4921(3) -0.1079(3) 0.4807(2) 0.0967(13) Uani 1 1 d . . .
F3 F 0.4009(3) -0.2156(2) 0.5420(2) 0.0959(13) Uani 1 1 d . . .
F4 F 0.1978(3) -0.25800(17) 0.4392(2) 0.0819(11) Uani 1 1 d . . .
F5 F 0.0847(2) -0.19341(15) 0.2785(2) 0.0600(8) Uani 1 1 d . . .
F6 F -0.1518(2) 0.16553(16) 0.2276(2) 0.0620(8) Uani 1 1 d . . .
F7 F -0.3004(3) 0.2073(2) 0.2981(3) 0.0889(12) Uani 1 1 d . . .
F8 F -0.4861(3) 0.1331(2) 0.2622(3) 0.0944(13) Uani 1 1 d . . .
F9 F -0.5227(3) 0.0194(2) 0.1527(3) 0.0901(12) Uani 1 1 d . . .
F10 F -0.3764(3) -0.02096(17) 0.0773(3) 0.0689(9) Uani 1 1 d . . .
N1 N 0.1467(2) -0.05113(16) 0.0441(2) 0.0266(6) Uani 1 1 d . . .
N2 N -0.0075(3) -0.01118(15) 0.1314(2) 0.0268(7) Uani 1 1 d . . .
N3 N 0.4638(4) 0.1714(3) 0.0147(4) 0.0822(16) Uani 1 1 d . . .
N4 N -0.0952(5) 0.3528(3) -0.0386(5) 0.111(2) Uani 1 1 d . . .
C1 C 0.2077(3) -0.06739(19) -0.0096(3) 0.0277(8) Uani 1 1 d . . .
C2 C 0.3000(3) -0.1079(2) 0.0457(3) 0.0353(9) Uiso 1 1 d . . .
H2 H 0.3540 -0.1252 0.0261 0.042 Uiso 1 1 calc R . .
C3 C 0.2941(3) -0.1160(2) 0.1301(3) 0.0358(9) Uiso 1 1 d . . .
H3 H 0.3429 -0.1406 0.1798 0.043 Uiso 1 1 calc R . .
C4 C 0.1985(3) -0.0801(2) 0.1312(3) 0.0289(8) Uani 1 1 d . . .
C5 C 0.1608(3) -0.0772(2) 0.2064(3) 0.0313(8) Uani 1 1 d . . .
C6 C 0.0669(3) -0.0443(2) 0.2068(2) 0.0308(8) Uani 1 1 d . . .
C7 C 0.0319(4) -0.0391(2) 0.2852(3) 0.0410(10) Uani 1 1 d . . .
H7 H 0.0679 -0.0569 0.3450 0.049 Uiso 1 1 calc R . .
C8 C -0.0617(4) -0.0041(2) 0.2570(3) 0.0413(10) Uani 1 1 d . . .
H8 H -0.1026 0.0068 0.2937 0.050 Uiso 1 1 calc R . .
C9 C -0.0881(3) 0.0139(2) 0.1600(3) 0.0295(8) Uani 1 1 d . . .
C10 C -0.1801(3) 0.04973(19) 0.1032(3) 0.0297(8) Uani 1 1 d . . .
C11 C 0.2270(3) -0.1142(2) 0.2940(3) 0.0384(9) Uani 1 1 d . . .
C12 C 0.3317(4) -0.0951(3) 0.3483(3) 0.0475(11) Uani 1 1 d . . .
C13 C 0.3896(4) -0.1298(3) 0.4304(3) 0.0617(15) Uani 1 1 d . . .
C14 C 0.3451(5) -0.1841(3) 0.4608(3) 0.0614(15) Uani 1 1 d . . .
C15 C 0.2425(5) -0.2046(3) 0.4093(3) 0.0564(13) Uani 1 1 d . . .
C16 C 0.1849(4) -0.1709(2) 0.3271(3) 0.0457(11) Uani 1 1 d . . .
C17 C -0.2597(3) 0.0710(2) 0.1492(3) 0.0344(9) Uani 1 1 d . . .
C18 C -0.2423(4) 0.1283(2) 0.2077(3) 0.0433(10) Uani 1 1 d . . .
C19 C -0.3189(4) 0.1510(3) 0.2450(4) 0.0535(13) Uani 1 1 d . . .
C20 C -0.4114(4) 0.1131(3) 0.2270(4) 0.0584(14) Uani 1 1 d . . .
C21 C -0.4306(4) 0.0552(3) 0.1712(4) 0.0557(13) Uani 1 1 d . . .
C22 C -0.3547(4) 0.0349(3) 0.1330(3) 0.0433(10) Uani 1 1 d . . .
C23 C 0.2089(4) 0.1156(2) 0.0055(3) 0.0435(10) Uani 1 1 d . . .
H23A H 0.2579 0.0774 0.0330 0.052 Uiso 1 1 calc R . .
H23B H 0.1826 0.1093 -0.0619 0.052 Uiso 1 1 calc R . .
C24 C 0.2745(4) 0.1824(3) 0.0282(4) 0.0583(13) Uani 1 1 d . . .
H24A H 0.2341 0.2187 -0.0140 0.070 Uiso 1 1 calc R . .
H24B H 0.2841 0.1966 0.0916 0.070 Uiso 1 1 calc R . .
C25 C 0.3813(4) 0.1758(3) 0.0201(4) 0.0571(13) Uani 1 1 d . . .
C26 C 0.0064(3) 0.1840(2) -0.0061(3) 0.0438(10) Uani 1 1 d . . .
H26A H -0.0090 0.1841 -0.0732 0.053 Uiso 1 1 calc R . .
H26B H -0.0621 0.1773 0.0026 0.053 Uiso 1 1 calc R . .
C27 C 0.0483(4) 0.2566(2) 0.0311(4) 0.0620(14) Uani 1 1 d . . .
H27A H 0.0706 0.2566 0.0989 0.074 Uiso 1 1 calc R . .
H27B H 0.1116 0.2672 0.0153 0.074 Uiso 1 1 calc R . .
C28 C -0.0333(5) 0.3111(3) -0.0074(5) 0.0672(15) Uani 1 1 d . . .
C29 C 0.1493(3) 0.1242(2) 0.1693(3) 0.0366(9) Uani 1 1 d . . .
C30 C 0.2547(4) 0.1058(3) 0.2237(3) 0.0525(12) Uani 1 1 d . . .
H30 H 0.2998 0.0869 0.1950 0.063 Uiso 1 1 calc R . .
C31 C 0.2934(5) 0.1149(3) 0.3190(4) 0.0686(16) Uani 1 1 d . . .
H31 H 0.3649 0.1032 0.3540 0.082 Uiso 1 1 calc R . .
C32 C 0.2283(5) 0.1408(3) 0.3629(4) 0.0713(17) Uani 1 1 d . . .
H32 H 0.2550 0.1471 0.4275 0.086 Uiso 1 1 calc R . .
C33 C 0.1223(5) 0.1577(3) 0.3103(4) 0.0692(16) Uani 1 1 d . . .
H33 H 0.0772 0.1748 0.3401 0.083 Uiso 1 1 calc R . .
C34 C 0.0823(4) 0.1498(3) 0.2148(3) 0.0534(12) Uani 1 1 d . . .
H34 H 0.0106 0.1613 0.1804 0.064 Uiso 1 1 calc R . .
C35 C 0.7637(11) 0.0061(6) 0.4573(15) 0.261(11) Uani 1 1 d . . .
H35A H 0.7831 0.0223 0.5214 0.313 Uiso 1 1 calc R . .
H35B H 0.7769 0.0451 0.4225 0.313 Uiso 1 1 calc R . .
C36 C 0.6036(9) -0.1741(8) 0.2195(7) 0.184(6) Uani 1 1 d . . .
H36A H 0.5734 -0.1293 0.1941 0.221 Uiso 1 1 calc R . .
H36B H 0.5689 -0.2084 0.1717 0.221 Uiso 1 1 calc R . .
Cl1 Cl 0.6431(3) -0.00118(17) 0.4222(3) 0.1711(14) Uani 1 1 d . . .
Cl2 Cl 0.8602(3) -0.05264(18) 0.4613(2) 0.1693(14) Uani 1 1 d . . .
Cl3 Cl 0.5660(2) -0.18979(17) 0.3068(2) 0.1500(11) Uani 1 1 d . . .
Cl4 Cl 0.7411(3) -0.1725(2) 0.2337(2) 0.1779(15) Uani 1 1 d . . .

loop_
_atom_site_aniso_label
_atom_site_aniso_U_11
_atom_site_aniso_U_22
_atom_site_aniso_U_33
_atom_site_aniso_U_23
_atom_site_aniso_U_13
_atom_site_aniso_U_12
Ru1 0.0196(2) 0.0287(2) 0.0212(2) 0.00033(16) 0.00716(16) 0.00088(16)
P1 0.0257(5) 0.0304(5) 0.0305(5) -0.0027(4) 0.0096(4) -0.0027(4)
F1 0.0465(17) 0.090(2) 0.0545(17) 0.0081(16) 0.0011(14) -0.0153(16)
F2 0.050(2) 0.153(4) 0.056(2) 0.007(2) -0.0173(16) 0.009(2)
F3 0.110(3) 0.123(3) 0.0432(17) 0.0347(19) 0.0140(18) 0.060(3)
F4 0.112(3) 0.068(2) 0.076(2) 0.0372(18) 0.047(2) 0.0223(19)
F5 0.0503(17) 0.0567(17) 0.0701(19) 0.0181(15) 0.0180(14) -0.0025(13)
F6 0.0497(17) 0.0676(18) 0.078(2) -0.0298(16) 0.0337(15) -0.0162(14)
F7 0.083(2) 0.095(3) 0.106(3) -0.051(2) 0.055(2) 0.000(2)
F8 0.061(2) 0.137(3) 0.108(3) -0.033(3) 0.058(2) 0.008(2)
F9 0.050(2) 0.121(3) 0.117(3) -0.030(3) 0.052(2) -0.029(2)
F10 0.058(2) 0.0703(19) 0.090(2) -0.0310(18) 0.0404(18) -0.0211(16)
N1 0.0248(16) 0.0320(16) 0.0237(14) 0.0005(13) 0.0096(12) -0.0007(12)
N2 0.0251(16) 0.0319(16) 0.0243(15) 0.0018(12) 0.0102(13) 0.0011(12)
N3 0.055(3) 0.103(4) 0.100(4) 0.006(3) 0.040(3) -0.008(3)
N4 0.090(5) 0.054(3) 0.178(7) 0.012(4) 0.034(4) 0.027(3)
C1 0.0186(18) 0.0310(19) 0.0354(19) -0.0021(16) 0.0120(15) 0.0014(14)
C4 0.0226(19) 0.0347(19) 0.0269(18) 0.0028(16) 0.0058(15) 0.0037(15)
C5 0.027(2) 0.038(2) 0.0259(18) 0.0042(16) 0.0050(15) 0.0032(16)
C6 0.031(2) 0.038(2) 0.0230(17) 0.0029(16) 0.0090(15) 0.0004(16)
C7 0.043(3) 0.056(3) 0.0235(18) 0.0070(19) 0.0113(18) 0.009(2)
C8 0.044(3) 0.056(3) 0.030(2) 0.0090(19) 0.0196(19) 0.009(2)
C9 0.029(2) 0.036(2) 0.0271(19) 0.0008(16) 0.0145(16) 0.0003(15)
C10 0.027(2) 0.0351(19) 0.0308(19) -0.0047(16) 0.0147(16) -0.0012(15)
C11 0.035(2) 0.050(2) 0.029(2) 0.0053(19) 0.0103(17) 0.0092(19)
C12 0.036(2) 0.069(3) 0.034(2) 0.009(2) 0.0090(19) 0.004(2)
C13 0.037(3) 0.100(4) 0.036(2) 0.001(3) -0.001(2) 0.019(3)
C14 0.069(4) 0.080(4) 0.033(2) 0.021(3) 0.016(2) 0.035(3)
C15 0.073(4) 0.060(3) 0.043(3) 0.020(2) 0.030(3) 0.021(3)
C16 0.045(3) 0.048(3) 0.046(3) 0.013(2) 0.019(2) 0.012(2)
C17 0.029(2) 0.045(2) 0.032(2) 0.0013(18) 0.0142(17) 0.0053(17)
C18 0.036(2) 0.053(3) 0.047(2) -0.007(2) 0.022(2) -0.001(2)
C19 0.049(3) 0.067(3) 0.052(3) -0.018(3) 0.027(2) 0.008(2)
C20 0.041(3) 0.089(4) 0.055(3) -0.009(3) 0.028(2) 0.013(3)
C21 0.034(3) 0.076(3) 0.065(3) -0.005(3) 0.028(2) -0.005(2)
C22 0.038(2) 0.054(3) 0.044(2) -0.008(2) 0.021(2) -0.002(2)
C23 0.039(2) 0.051(3) 0.046(2) -0.009(2) 0.022(2) -0.009(2)
C24 0.048(3) 0.052(3) 0.083(4) -0.007(3) 0.034(3) -0.012(2)
C25 0.046(3) 0.063(3) 0.068(3) 0.001(3) 0.028(3) -0.014(2)
C26 0.040(3) 0.040(2) 0.046(3) -0.0018(19) 0.009(2) 0.0010(19)
C27 0.054(3) 0.041(3) 0.082(4) 0.001(3) 0.014(3) 0.002(2)
C28 0.068(4) 0.044(3) 0.095(5) 0.001(3) 0.036(3) 0.001(3)
C29 0.034(2) 0.036(2) 0.038(2) -0.0070(18) 0.0107(18) -0.0075(17)
C30 0.038(3) 0.073(3) 0.041(2) -0.005(2) 0.007(2) 0.005(2)
C31 0.057(3) 0.092(4) 0.040(3) -0.002(3) -0.002(3) 0.000(3)
C32 0.087(5) 0.083(4) 0.036(3) -0.006(3) 0.014(3) -0.020(3)
C33 0.078(4) 0.090(4) 0.049(3) -0.022(3) 0.034(3) -0.014(3)
C34 0.044(3) 0.074(3) 0.047(3) -0.011(2) 0.022(2) -0.003(2)
C35 0.104(10) 0.122(10) 0.48(3) 0.051(12) 0.010(14) -0.051(8)
C36 0.126(9) 0.321(19) 0.102(7) 0.061(10) 0.037(7) 0.057(10)
Cl1 0.147(3) 0.172(3) 0.208(4) 0.006(2) 0.081(3) -0.002(2)
Cl2 0.190(3) 0.182(3) 0.186(3) 0.071(2) 0.128(3) 0.057(2)
Cl3 0.148(2) 0.169(3) 0.130(2) 0.0529(19) 0.0451(17) 0.063(2)
Cl4 0.134(2) 0.273(4) 0.113(2) 0.013(2) 0.0271(17) 0.061(3)

loop_
_atom_type_symbol
_atom_type_description
_atom_type_scat_dispersion_real
_atom_type_scat_dispersion_imag
_atom_type_scat_source
Ru Ru -1.2594 0.8363 'International Tables Vol C Tables 4.2.6.8 and 6.1.1.4'
P P 0.1023 0.0942 'International Tables Vol C Tables 4.2.6.8 and 6.1.1.4'
F F 0.0171 0.0103 'International Tables Vol C Tables 4.2.6.8 and 6.1.1.4'
N N 0.0061 0.0033 'International Tables Vol C Tables 4.2.6.8 and 6.1.1.4'
C C 0.0033 0.0016 'International Tables Vol C Tables 4.2.6.8 and 6.1.1.4'
Cl Cl 0.1484 0.1585 'International Tables Vol C Tables 4.2.6.8 and 6.1.1.4'
H H 0.0000 0.0000 'International Tables Vol C Tables 4.2.6.8 and 6.1.1.4'

loop_
_geom_angle_atom_site_label_1
_geom_angle_atom_site_label_2
_geom_angle_atom_site_label_3
_geom_angle
_geom_angle_site_symmetry_1
_geom_angle_site_symmetry_3
_geom_angle_publ_flag
N2 Ru1 N2 180.0(2) 3 . ?
N2 Ru1 N1 89.96(12) 3 3 ?
N2 Ru1 N1 90.04(12) . 3 ?
N2 Ru1 N1 90.04(12) 3 . ?
N2 Ru1 N1 89.96(12) . . ?
N1 Ru1 N1 180.00(18) 3 . ?
N2 Ru1 P1 90.93(9) 3 3 ?
N2 Ru1 P1 89.07(9) . 3 ?
N1 Ru1 P1 89.89(9) 3 3 ?
N1 Ru1 P1 90.11(9) . 3 ?
N2 Ru1 P1 89.07(9) 3 . ?
N2 Ru1 P1 90.93(9) . . ?
N1 Ru1 P1 90.11(9) 3 . ?
N1 Ru1 P1 89.89(9) . . ?
P1 Ru1 P1 180.00(5) 3 . ?
C29 P1 C23 104.0(2) . . ?
C29 P1 C26 104.9(2) . . ?
C23 P1 C26 105.3(2) . . ?
C29 P1 Ru1 115.15(14) . . ?
C23 P1 Ru1 112.70(15) . . ?
C26 P1 Ru1 113.71(14) . . ?
C4 N1 C1 106.8(3) . . ?
C4 N1 Ru1 126.4(2) . . ?
C1 N1 Ru1 126.6(2) . . ?
C6 N2 C9 107.3(3) . . ?
C6 N2 Ru1 126.6(2) . . ?
C9 N2 Ru1 126.0(2) . . ?
N1 C1 C10 124.5(3) . 3 ?
N1 C1 C2 109.0(3) . . ?
C10 C1 C2 126.4(3) 3 . ?
C3 C2 C1 107.6(4) . . ?
C3 C2 H2 126.2 . . ?
C1 C2 H2 126.2 . . ?
C2 C3 C4 108.1(4) . . ?
C2 C3 H3 126.0 . . ?
C4 C3 H3 126.0 . . ?
N1 C4 C5 125.0(3) . . ?
N1 C4 C3 108.5(3) . . ?
C5 C4 C3 126.5(3) . . ?
C6 C5 C4 126.7(3) . . ?
C6 C5 C11 116.6(3) . . ?
C4 C5 C11 116.7(3) . . ?
N2 C6 C5 125.2(3) . . ?
N2 C6 C7 108.7(3) . . ?
C5 C6 C7 126.1(3) . . ?
C8 C7 C6 107.7(4) . . ?
C8 C7 H7 126.1 . . ?
C6 C7 H7 126.1 . . ?
C7 C8 C9 107.9(4) . . ?
C7 C8 H8 126.1 . . ?
C9 C8 H8 126.1 . . ?
N2 C9 C10 125.1(3) . . ?
N2 C9 C8 108.4(3) . . ?
C10 C9 C8 126.5(4) . . ?
C1 C10 C9 127.7(3) 3 . ?
C1 C10 C17 116.3(3) 3 . ?
C9 C10 C17 116.0(3) . . ?
C12 C11 C16 115.6(4) . . ?
C12 C11 C5 123.3(4) . . ?
C16 C11 C5 121.0(4) . . ?
F1 C12 C11 119.8(4) . . ?
F1 C12 C13 118.6(4) . . ?
C11 C12 C13 121.6(5) . . ?
C14 C13 F2 120.6(5) . . ?
C14 C13 C12 121.0(5) . . ?
F2 C13 C12 118.4(5) . . ?
F3 C14 C15 120.5(5) . . ?
F3 C14 C13 120.2(6) . . ?
C15 C14 C13 119.2(4) . . ?
F4 C15 C14 119.6(4) . . ?
F4 C15 C16 120.3(5) . . ?
C14 C15 C16 120.1(5) . . ?
F5 C16 C15 117.9(4) . . ?
F5 C16 C11 119.6(4) . . ?
C15 C16 C11 122.4(5) . . ?
C22 C17 C18 116.5(4) . . ?
C22 C17 C10 121.3(4) . . ?
C18 C17 C10 122.2(4) . . ?
F6 C18 C17 120.2(4) . . ?
F6 C18 C19 117.4(4) . . ?
C17 C18 C19 122.4(4) . . ?
F7 C19 C20 121.1(4) . . ?
F7 C19 C18 120.4(5) . . ?
C20 C19 C18 118.5(4) . . ?
F8 C20 C19 120.1(5) . . ?
F8 C20 C21 119.0(5) . . ?
C19 C20 C21 120.8(4) . . ?
F9 C21 C20 120.1(4) . . ?
F9 C21 C22 120.5(5) . . ?
C20 C21 C22 119.4(4) . . ?
F10 C22 C17 119.5(4) . . ?
F10 C22 C21 118.2(4) . . ?
C17 C22 C21 122.3(4) . . ?
C24 C23 P1 118.2(3) . . ?
C24 C23 H23A 107.8 . . ?
P1 C23 H23A 107.8 . . ?
C24 C23 H23B 107.8 . . ?
P1 C23 H23B 107.8 . . ?
H23A C23 H23B 107.1 . . ?
C25 C24 C23 113.2(4) . . ?
C25 C24 H24A 108.9 . . ?
C23 C24 H24A 108.9 . . ?
C25 C24 H24B 108.9 . . ?
C23 C24 H24B 108.9 . . ?
H24A C24 H24B 107.7 . . ?
N3 C25 C24 179.0(7) . . ?
C27 C26 P1 119.1(3) . . ?
C27 C26 H26A 107.5 . . ?
P1 C26 H26A 107.5 . . ?
C27 C26 H26B 107.5 . . ?
P1 C26 H26B 107.5 . . ?
H26A C26 H26B 107.0 . . ?
C28 C27 C26 112.8(5) . . ?
C28 C27 H27A 109.0 . . ?
C26 C27 H27A 109.0 . . ?
C28 C27 H27B 109.0 . . ?
C26 C27 H27B 109.0 . . ?
H27A C27 H27B 107.8 . . ?
N4 C28 C27 178.4(8) . . ?
C30 C29 C34 118.1(4) . . ?
C30 C29 P1 122.3(3) . . ?
C34 C29 P1 119.3(3) . . ?
C31 C30 C29 121.0(5) . . ?
C31 C30 H30 119.5 . . ?
C29 C30 H30 119.5 . . ?
C32 C31 C30 120.7(5) . . ?
C32 C31 H31 119.7 . . ?
C30 C31 H31 119.7 . . ?
C31 C32 C33 119.2(5) . . ?
C31 C32 H32 120.4 . . ?
C33 C32 H32 120.4 . . ?
C34 C33 C32 121.1(5) . . ?
C34 C33 H33 119.4 . . ?
C32 C33 H33 119.4 . . ?
C33 C34 C29 119.9(5) . . ?
C33 C34 H34 120.0 . . ?
C29 C34 H34 120.0 . . ?
Cl1 C35 Cl2 130.1(8) . . ?
Cl1 C35 H35A 104.8 . . ?
Cl2 C35 H35A 104.8 . . ?
Cl1 C35 H35B 104.8 . . ?
Cl2 C35 H35B 104.8 . . ?
H35A C35 H35B 105.8 . . ?
Cl3 C36 Cl4 121.0(6) . . ?
Cl3 C36 H36A 107.1 . . ?
Cl4 C36 H36A 107.1 . . ?
Cl3 C36 H36B 107.1 . . ?
Cl4 C36 H36B 107.1 . . ?
H36A C36 H36B 106.8 . . ?

loop_
_geom_bond_atom_site_label_1
_geom_bond_atom_site_label_2
_geom_bond_distance
_geom_bond_site_symmetry_2
_geom_bond_publ_flag
Ru1 N2 2.056(3) 3 ?
Ru1 N2 2.056(3) . ?
Ru1 N1 2.058(3) 3 ?
Ru1 N1 2.058(3) . ?
Ru1 P1 2.3754(10) 3 ?
Ru1 P1 2.3754(10) . ?
P1 C29 1.820(4) . ?
P1 C23 1.839(4) . ?
P1 C26 1.843(5) . ?
F1 C12 1.334(6) . ?
F2 C13 1.362(6) . ?
F3 C14 1.339(5) . ?
F4 C15 1.343(6) . ?
F5 C16 1.336(5) . ?
F6 C18 1.332(5) . ?
F7 C19 1.323(6) . ?
F8 C20 1.338(5) . ?
F9 C21 1.337(6) . ?
F10 C22 1.337(5) . ?
N1 C4 1.376(5) . ?
N1 C1 1.378(4) . ?
N2 C6 1.374(5) . ?
N2 C9 1.376(5) . ?
N3 C25 1.125(7) . ?
N4 C28 1.122(8) . ?
C1 C10 1.385(5) 3 ?
C1 C2 1.438(5) . ?
C2 C3 1.329(6) . ?
C2 H2 0.9300 . ?
C3 C4 1.444(5) . ?
C3 H3 0.9300 . ?
C4 C5 1.408(5) . ?
C5 C6 1.393(5) . ?
C5 C11 1.492(5) . ?
C6 C7 1.435(5) . ?
C7 C8 1.337(6) . ?
C7 H7 0.9300 . ?
C8 C9 1.438(5) . ?
C8 H8 0.9300 . ?
C9 C10 1.396(5) . ?
C10 C1 1.385(5) 3 ?
C10 C17 1.515(5) . ?
C11 C12 1.382(6) . ?
C11 C16 1.399(6) . ?
C12 C13 1.384(7) . ?
C13 C14 1.359(8) . ?
C14 C15 1.359(8) . ?
C15 C16 1.375(6) . ?
C17 C22 1.376(6) . ?
C17 C18 1.385(6) . ?
C18 C19 1.398(6) . ?
C19 C20 1.363(8) . ?
C20 C21 1.371(8) . ?
C21 C22 1.384(6) . ?
C23 C24 1.519(6) . ?
C23 H23A 0.9700 . ?
C23 H23B 0.9700 . ?
C24 C25 1.464(7) . ?
C24 H24A 0.9700 . ?
C24 H24B 0.9700 . ?
C26 C27 1.534(7) . ?
C26 H26A 0.9700 . ?
C26 H26B 0.9700 . ?
C27 C28 1.466(8) . ?
C27 H27A 0.9700 . ?
C27 H27B 0.9700 . ?
C29 C30 1.388(6) . ?
C29 C34 1.396(6) . ?
C30 C31 1.370(7) . ?
C30 H30 0.9300 . ?
C31 C32 1.361(9) . ?
C31 H31 0.9300 . ?
C32 C33 1.380(9) . ?
C32 H32 0.9300 . ?
C33 C34 1.371(7) . ?
C33 H33 0.9300 . ?
C34 H34 0.9300 . ?
C35 Cl1 1.494(13) . ?
C35 Cl2 1.689(15) . ?
C35 H35A 0.9700 . ?
C35 H35B 0.9700 . ?
C36 Cl3 1.611(10) . ?
C36 Cl4 1.749(11) . ?
C36 H36A 0.9700 . ?
C36 H36B 0.9700 . ?
